data_1564663
loop_
_publ_author_name
'Wang, Lu'
'Shi, Fuxing'
'Qi, Chaorong'
'Xu, Wenjie'
'Xiong, Wenfang'
'Kang, Bangxiong'
'Jiang, Huanfeng'

_publ_section_title
;
 Stereodivergent synthesis of \b-iodoenol carbamates with CO2via
 photocatalysis
;
_journal_issue 35
_journal_name_full 'Chemical Science'
_journal_page_first 11821
_journal_page_last 11830
_journal_paper_doi 10.1039/D1SC03366B
_journal_volume 12
_journal_year 2021
_chemical_formula_moiety 'C0.5 H Cl, 2(C20.5 H17.5 N0.5 O)'
_chemical_formula_sum 'C41.5 H36 Cl N O2'
_chemical_formula_weight 616.16
_space_group_crystal_system orthorhombic
_space_group_IT_number 29
_space_group_name_Hall 'P 2c -2ac'
_space_group_name_H-M_alt 'P c a 21'
_atom_sites_solution_hydrogens geom
_atom_sites_solution_primary direct
_audit_creation_date 2019-09-18
_audit_creation_method
;
Olex2 1.3-alpha
(compiled 2019.09.11 svn.r3662 for OlexSys, GUI svn.r5924)
;
_audit_update_record
;
2020-10-30 deposited with the CCDC.	2021-08-03 downloaded from the CCDC.
;
_cell_angle_alpha 90
_cell_angle_beta 90
_cell_angle_gamma 90
_cell_formula_units_Z 8
_cell_length_a 24.5244(15)
_cell_length_b 25.6507(14)
_cell_length_c 10.3465(6)
_cell_measurement_reflns_used 5126
_cell_measurement_temperature 100.01(11)
_cell_measurement_theta_max 27.6200
_cell_measurement_theta_min 2.2660
_cell_volume 6508.7(7)
_computing_cell_refinement 'CrysAlisPro 1.171.38.43f (Rigaku OD, 2015)'
_computing_data_collection 'CrysAlisPro 1.171.38.43f (Rigaku OD, 2015)'
_computing_data_reduction 'CrysAlisPro 1.171.38.43f (Rigaku OD, 2015)'
_computing_molecular_graphics 'Olex2 1.3-alpha (Dolomanov et al., 2009)'
_computing_publication_material 'Olex2 1.3-alpha (Dolomanov et al., 2009)'
_computing_structure_refinement 'ShelXL 2018/3 (Sheldrick, 2015)'
_computing_structure_solution 'ShelXS n/a (Sheldrick, 2008)'
_diffrn_ambient_environment N~2~
_diffrn_ambient_temperature 100.01(11)
_diffrn_detector 'CCD plate'
_diffrn_detector_area_resol_mean 5.2684
_diffrn_detector_type AtlasS2
_diffrn_measured_fraction_theta_full 0.999
_diffrn_measured_fraction_theta_max 0.882
_diffrn_measurement_details
;
List of Runs (angles in degrees, time in seconds):

  # Type    Start    End  Width  t~exp~   \w     \q     \k     \f   Frames
#--------------------------------------------------------------------------
  1  \w     -9.00  25.00   1.00   12.00    --  -11.59 -99.00  60.00   34
  2  \w      6.00  62.00   1.00   12.00    --  -11.59  57.00-150.00   56
  3  \w      1.00  57.00   1.00   12.00    --   11.74  37.00-180.00   56
;
_diffrn_measurement_device 'four-circle diffractometer'
_diffrn_measurement_device_type 'SuperNova, Dual, Cu at zero, AtlasS2'
_diffrn_measurement_method '\w scans'
_diffrn_orient_matrix_type 'CrysAlisPro convention (1999,Acta A55,543-557)'
_diffrn_orient_matrix_UB_11 0.0254673000
_diffrn_orient_matrix_UB_12 0.0105290000
_diffrn_orient_matrix_UB_13 -0.0195168000
_diffrn_orient_matrix_UB_21 0.0103862000
_diffrn_orient_matrix_UB_22 -0.0255559000
_diffrn_orient_matrix_UB_23 -0.0087612000
_diffrn_orient_matrix_UB_31 -0.0090218000
_diffrn_orient_matrix_UB_32 0.0003108000
_diffrn_orient_matrix_UB_33 -0.0650993000
_diffrn_radiation_monochromator mirror
_diffrn_radiation_probe x-ray
_diffrn_radiation_type 'Mo K\a'
_diffrn_radiation_wavelength 0.71073
_diffrn_reflns_av_R_equivalents 0.0698
_diffrn_reflns_av_unetI/netI 0.0929
_diffrn_reflns_Laue_measured_fraction_full 0.999
_diffrn_reflns_Laue_measured_fraction_max 0.882
_diffrn_reflns_limit_h_max 21
_diffrn_reflns_limit_h_min -30
_diffrn_reflns_limit_k_max 35
_diffrn_reflns_limit_k_min -23
_diffrn_reflns_limit_l_max 13
_diffrn_reflns_limit_l_min -8
_diffrn_reflns_number 25236
_diffrn_reflns_point_group_measured_fraction_full 0.836
_diffrn_reflns_point_group_measured_fraction_max 0.684
_diffrn_reflns_theta_full 25.242
_diffrn_reflns_theta_max 29.587
_diffrn_reflns_theta_min 2.279
_diffrn_source 'micro-focus sealed X-ray tube'
_diffrn_source_type 'SuperNova (Mo) X-ray Source'
_exptl_absorpt_coefficient_mu 0.155
_exptl_absorpt_correction_type none
_exptl_crystal_colour red
_exptl_crystal_colour_primary red
_exptl_crystal_density_diffrn 1.258
_exptl_crystal_description block
_exptl_crystal_F_000 2600
_exptl_crystal_size_max 0.13
_exptl_crystal_size_mid 0.12
_exptl_crystal_size_min 0.11
_refine_diff_density_max 1.069
_refine_diff_density_min -1.242
_refine_diff_density_rms 0.080
_refine_ls_abs_structure_details
;
 Flack x determined using 2302 quotients [(I+)-(I-)]/[(I+)+(I-)]
 (Parsons, Flack and Wagner, Acta Cryst. B69 (2013) 249-259).
;
_refine_ls_abs_structure_Flack -0.02(9)
_refine_ls_extinction_method none
_refine_ls_goodness_of_fit_ref 1.034
_refine_ls_hydrogen_treatment constr
_refine_ls_matrix_type full
_refine_ls_number_parameters 824
_refine_ls_number_reflns 12508
_refine_ls_number_restraints 16
_refine_ls_restrained_S_all 1.035
_refine_ls_R_factor_all 0.1080
_refine_ls_R_factor_gt 0.0816
_refine_ls_shift/su_max 0.000
_refine_ls_shift/su_mean 0.000
_refine_ls_structure_factor_coef Fsqd
_refine_ls_weighting_details 'w=1/[\s^2^(Fo^2^)+(0.1101P)^2^+3.3020P] where P=(Fo^2^+2Fc^2^)/3'
_refine_ls_weighting_scheme calc
_refine_ls_wR_factor_gt 0.1976
_refine_ls_wR_factor_ref 0.2232
_reflns_Friedel_coverage 0.473
_reflns_Friedel_fraction_full 0.652
_reflns_Friedel_fraction_max 0.464
_reflns_number_gt 9257
_reflns_number_total 12508
_reflns_threshold_expression 'I > 2\s(I)'
_cod_data_source_file d1sc03366b2.cif
_cod_data_source_block w-1
_cod_original_formula_sum 'C41.50 H36 Cl N O2'
_cod_database_code 1564663
_shelx_shelxl_version_number 2018/3
_shelx_space_group_comment
;
The symmetry employed for this shelxl refinement is uniquely defined
by the following loop, which should always be used as a source of
symmetry information in preference to the above space-group names.
They are only intended as comments.
;
_shelx_estimated_absorpt_t_max 0.983
_shelx_estimated_absorpt_t_min 0.980
_reflns_odcompleteness_completeness 99.91
_reflns_odcompleteness_iscentric 1
_reflns_odcompleteness_theta 26.32
_olex2_refinement_description
;
1. Fixed Uiso
 At 1.2 times of:
  All C(H) groups, All C(H,H) groups
 At 1.5 times of:
  All C(H,H,H) groups
2. Rigid bond restraints
 C8B, C9B, C10B
 with sigma for 1-2 distances of 0.01 and sigma for 1-3 distances of 0.01
3. Uiso/Uaniso restraints and constraints
C8B \\sim C9B \\sim C10B: within 2A with sigma of 0.002 and sigma for terminal
atoms of 0.004 within 2A
4.a Secondary CH2 refined with riding coordinates:
 C31B(H31A,H31B), C33B(H33A,H33B), C39(H39A,H39B), C37(H37A,H37B), C1S(H1SA,
 H1SB)
4.b Aromatic/amide H refined with riding coordinates:
 C26(H26), C36(H36), C28(H28), C27(H27), C34(H34), C20(H20), C21(H21),
 C24(H24), C13(H13), C29(H29), C17(H17), C30(H30), C16(H16), C40B(H40D), C8(H8),
  C27B(H27B), C33(H33), C36B(H36B), C14(H14), C11(H11), C22(H22), C7(H7),
 C9(H9), C28B(H28B), C24B(H24B), C32(H32), C35(H35), C22B(H22B), C23(H23),
 C15(H15), C37B(H37C), C10(H10), C25B(H25B), C26B(H26B), C39B(H39C), C38B(H38D),
  C021(H021), C17B(H17B), C21B(H21B), C13B(H13B), C19B(H19B), C16B(H16B),
 C15B(H15B), C20B(H20B), C14B(H14B), C11B(H11B), C10B(H10B), C7B(H7B), C9B(H9B),
  C8B(H8B)
4.c Idealised Me refined as rotating group:
 C40(H40A,H40B,H40C), C34B(H34A,H34B,H34C), C32B(H32A,H32B,H32C), C38(H38A,
 H38B,H38C)
;
_olex2_submission_special_instructions 'No special instructions were received'
_oxdiff_exptl_absorpt_empirical_details
;
Empirical correction (ABSPACK) includes:
;
_oxdiff_exptl_absorpt_empirical_full_max 1.150
_oxdiff_exptl_absorpt_empirical_full_min 0.806

loop_
_space_group_symop_operation_xyz
'x, y, z'
'-x, -y, z+1/2'
'x+1/2, -y, z'
'-x+1/2, y, z+1/2'

loop_
_atom_site_label
_atom_site_type_symbol
_atom_site_fract_x
_atom_site_fract_y
_atom_site_fract_z
_atom_site_U_iso_or_equiv
_atom_site_adp_type
_atom_site_occupancy
_atom_site_site_symmetry_order
_atom_site_calc_flag
_atom_site_refinement_flags_posn
_atom_site_refinement_flags_adp
_atom_site_refinement_flags_occupancy
_atom_site_disorder_assembly
_atom_site_disorder_group
Cl2 Cl 0.57273(8) 0.74619(6) 0.6660(2) 0.0578(5) Uani 1 1 d . . . . .
Cl1 Cl 0.47965(16) 0.75802(11) 0.8315(5) 0.1423(19) Uani 1 1 d . . . . .
O1 O 0.19161(13) 0.55914(12) 0.3799(3) 0.0182(7) Uani 1 1 d . . . . .
O3B O 0.31504(14) 1.05363(12) 0.3876(3) 0.0198(7) Uani 1 1 d . . . . .
O2B O 0.28925(15) 1.10084(14) 0.5650(4) 0.0236(8) Uani 1 1 d . . . . .
O2 O 0.21277(15) 0.60172(14) 0.5660(4) 0.0251(8) Uani 1 1 d . . . . .
N1B N 0.34121(18) 1.13647(15) 0.4040(4) 0.0201(9) Uani 1 1 d . . . . .
N1 N 0.1766(2) 0.64467(16) 0.3952(5) 0.0296(11) Uani 1 1 d . . . . .
C6 C 0.08094(19) 0.37733(17) 0.3517(5) 0.0163(10) Uani 1 1 d . . . . .
C25 C 0.28517(19) 0.40775(18) 0.3563(5) 0.0173(10) Uani 1 1 d . . . . .
C2 C 0.13945(19) 0.45786(18) 0.3924(5) 0.0174(10) Uani 1 1 d . . . . .
C30B C 0.3130(2) 1.09844(19) 0.4618(5) 0.0188(10) Uani 1 1 d . . . . .
C1 C 0.13293(19) 0.40593(18) 0.3699(4) 0.0159(10) Uani 1 1 d . . . . .
C3 C 0.19835(19) 0.46830(18) 0.3983(5) 0.0166(10) Uani 1 1 d . . . . .
C23B C 0.2244(2) 1.02163(19) 0.4391(5) 0.0185(10) Uani 1 1 d . . . . .
C26 C 0.3145(2) 0.43215(18) 0.2582(5) 0.0181(10) Uani 1 1 d . . . . .
H26 H 0.297950 0.458299 0.209861 0.022 Uiso 1 1 calc R U . . .
C4 C 0.2261(2) 0.41853(17) 0.3758(5) 0.0176(10) Uani 1 1 d . . . . .
C00I C 0.19543(19) 0.60312(19) 0.4580(5) 0.0182(10) Uani 1 1 d . . . . .
C5 C 0.1864(2) 0.38114(19) 0.3586(5) 0.0190(10) Uani 1 1 d . . . . .
C35B C 0.4110(2) 0.99417(18) 0.4352(5) 0.0176(10) Uani 1 1 d . . . . .
C18 C 0.2228(2) 0.51587(18) 0.4094(5) 0.0176(10) Uani 1 1 d . . . . .
C19 C 0.2804(2) 0.52557(19) 0.4349(4) 0.0164(10) Uani 1 1 d . . . . .
C31 C 0.1959(2) 0.32483(18) 0.3319(5) 0.0174(10) Uani 1 1 d . . . . .
C36 C 0.2318(2) 0.30852(19) 0.2351(5) 0.0208(11) Uani 1 1 d . . . . .
H36 H 0.250116 0.333274 0.185881 0.025 Uiso 1 1 calc R U . . .
C28 C 0.3929(2) 0.3792(2) 0.3029(5) 0.0235(11) Uani 1 1 d . . . . .
H28 H 0.428770 0.369834 0.285260 0.028 Uiso 1 1 calc R U . . .
C12 C 0.0941(2) 0.49474(17) 0.4191(5) 0.0162(10) Uani 1 1 d . . . . .
C4B C 0.3675(2) 0.95557(19) 0.4128(5) 0.0192(10) Uani 1 1 d . . . . .
C27 C 0.3678(2) 0.41817(19) 0.2315(5) 0.0213(11) Uani 1 1 d . . . . .
H27 H 0.386747 0.434893 0.165661 0.026 Uiso 1 1 calc R U . . .
C34 C 0.2136(2) 0.2191(2) 0.2871(6) 0.0299(13) Uani 1 1 d . . . . .
H34 H 0.219628 0.183718 0.272963 0.036 Uiso 1 1 calc R U . . .
C20 C 0.3097(2) 0.56109(19) 0.3588(5) 0.0213(11) Uani 1 1 d . . . . .
H20 H 0.292131 0.579888 0.294273 0.026 Uiso 1 1 calc R U . . .
C21 C 0.3647(2) 0.5680(2) 0.3800(6) 0.0262(12) Uani 1 1 d . . . . .
H21 H 0.384211 0.591059 0.328206 0.031 Uiso 1 1 calc R U . . .
C24 C 0.3076(2) 0.4986(2) 0.5334(5) 0.0205(11) Uani 1 1 d . . . . .
H24 H 0.288477 0.475399 0.585533 0.025 Uiso 1 1 calc R U . . .
C13 C 0.04802(19) 0.49642(18) 0.3389(5) 0.0202(11) Uani 1 1 d . . . . .
H13 H 0.046936 0.475475 0.265564 0.024 Uiso 1 1 calc R U . . .
C29 C 0.3641(2) 0.35424(19) 0.4012(5) 0.0214(11) Uani 1 1 d . . . . .
H29 H 0.380852 0.328226 0.449591 0.026 Uiso 1 1 calc R U . . .
C29B C 0.2830(2) 1.01145(18) 0.4188(5) 0.0188(10) Uani 1 1 d . . . . .
C17 C 0.0942(2) 0.52680(19) 0.5292(5) 0.0202(11) Uani 1 1 d . . . . .
H17 H 0.124345 0.526883 0.583685 0.024 Uiso 1 1 calc R U . . .
C12B C 0.4291(2) 0.87635(18) 0.3883(6) 0.0253(12) Uani 1 1 d . . . . .
C1B C 0.3225(2) 0.87635(19) 0.3909(5) 0.0223(11) Uani 1 1 d . . . . .
C3B C 0.3080(2) 0.96393(19) 0.4154(5) 0.0195(10) Uani 1 1 d . . . . .
C30 C 0.3112(2) 0.3679(2) 0.4266(5) 0.0208(11) Uani 1 1 d . . . . .
H30 H 0.292164 0.350606 0.491441 0.025 Uiso 1 1 calc R U . . .
C16 C 0.0497(2) 0.55843(19) 0.5575(6) 0.0224(11) Uani 1 1 d . . . . .
H16 H 0.050436 0.579294 0.630943 0.027 Uiso 1 1 calc R U . . .
C40B C 0.4545(2) 0.9996(2) 0.3480(5) 0.0235(11) Uani 1 1 d . . . . .
H40D H 0.454973 0.979535 0.273118 0.028 Uiso 1 1 calc R U . . .
C8 C 0.0247(2) 0.3216(2) 0.2164(6) 0.0291(13) Uani 1 1 d . . . . .
H8 H 0.019897 0.303200 0.139784 0.035 Uiso 1 1 calc R U . . .
C27B C 0.1416(2) 1.0630(2) 0.3706(6) 0.0277(12) Uani 1 1 d . . . . .
H27B H 0.123000 1.085194 0.314969 0.033 Uiso 1 1 calc R U . . .
C33 C 0.1782(2) 0.2349(2) 0.3831(6) 0.0269(12) Uani 1 1 d . . . . .
H33 H 0.160160 0.210168 0.432954 0.032 Uiso 1 1 calc R U . . .
C36B C 0.4114(2) 1.02401(19) 0.5467(5) 0.0218(11) Uani 1 1 d . . . . .
H36B H 0.382788 1.021140 0.605222 0.026 Uiso 1 1 calc R U . . .
C14 C 0.0042(2) 0.52847(19) 0.3662(5) 0.0232(11) Uani 1 1 d . . . . .
H14 H -0.025478 0.529595 0.310330 0.028 Uiso 1 1 calc R U . . .
C11 C 0.0391(2) 0.3778(2) 0.4418(5) 0.0229(11) Uani 1 1 d . . . . .
H11 H 0.043345 0.396701 0.517791 0.027 Uiso 1 1 calc R U . . .
C2B C 0.2820(2) 0.91208(18) 0.4003(5) 0.0207(11) Uani 1 1 d . . . . .
C22 C 0.3915(2) 0.5410(2) 0.4782(6) 0.0272(12) Uani 1 1 d . . . . .
H22 H 0.428484 0.546212 0.492760 0.033 Uiso 1 1 calc R U . . .
C7 C 0.0727(2) 0.3484(2) 0.2379(5) 0.0232(11) Uani 1 1 d . . . . .
H7 H 0.100097 0.347329 0.175850 0.028 Uiso 1 1 calc R U . . .
C9 C -0.0160(2) 0.3220(2) 0.3078(6) 0.0290(13) Uani 1 1 d . . . . .
H9 H -0.048004 0.303384 0.294106 0.035 Uiso 1 1 calc R U . . .
C28B C 0.1973(2) 1.05588(19) 0.3563(5) 0.0249(12) Uani 1 1 d . . . . .
H28B H 0.216283 1.073702 0.292339 0.030 Uiso 1 1 calc R U . . .
C31B C 0.3419(2) 1.1884(2) 0.4648(6) 0.0268(12) Uani 1 1 d . . . . .
H31A H 0.308329 1.193478 0.512751 0.032 Uiso 1 1 calc R U . . .
H31B H 0.343621 1.214900 0.397981 0.032 Uiso 1 1 calc R U . . .
C24B C 0.1959(2) 0.9963(2) 0.5376(5) 0.0235(11) Uani 1 1 d . . . . .
H24B H 0.214168 0.974481 0.594744 0.028 Uiso 1 1 calc R U . . .
C32 C 0.1693(2) 0.2868(2) 0.4054(5) 0.0233(11) Uani 1 1 d . . . . .
H32 H 0.145346 0.296951 0.470398 0.028 Uiso 1 1 calc R U . . .
C5B C 0.3758(2) 0.90314(18) 0.3990(5) 0.0207(11) Uani 1 1 d . . . . .
C35 C 0.2404(2) 0.2560(2) 0.2113(5) 0.0268(12) Uani 1 1 d . . . . .
H35 H 0.263789 0.245453 0.145583 0.032 Uiso 1 1 calc R U . . .
C22B C 0.1945(2) 0.9213(2) 0.2783(5) 0.0256(12) Uani 1 1 d . . . . .
H22B H 0.211397 0.945402 0.224417 0.031 Uiso 1 1 calc R U . . .
C18B C 0.2233(2) 0.90027(19) 0.3821(5) 0.0217(11) Uani 1 1 d . . . . .
C23 C 0.3625(2) 0.5063(2) 0.5534(6) 0.0279(12) Uani 1 1 d . . . . .
H23 H 0.380215 0.487887 0.618479 0.034 Uiso 1 1 calc R U . . .
C33B C 0.3721(2) 1.1290(2) 0.2837(5) 0.0240(11) Uani 1 1 d . . . . .
H33A H 0.385103 1.093365 0.279582 0.029 Uiso 1 1 calc R U . . .
H33B H 0.403654 1.151856 0.284147 0.029 Uiso 1 1 calc R U . . .
C15 C 0.0045(2) 0.5593(2) 0.4781(6) 0.0252(12) Uani 1 1 d . . . . .
H15 H -0.025338 0.580048 0.498594 0.030 Uiso 1 1 calc R U . . .
C37B C 0.4546(2) 1.0586(2) 0.5727(6) 0.0275(12) Uani 1 1 d . . . . .
H37C H 0.454536 1.078278 0.648229 0.033 Uiso 1 1 calc R U . . .
C10 C -0.0090(2) 0.3505(2) 0.4208(6) 0.0299(13) Uani 1 1 d . . . . .
H10 H -0.036622 0.351379 0.482472 0.036 Uiso 1 1 calc R U . . .
C39 C 0.1700(3) 0.6933(2) 0.4702(6) 0.0314(13) Uani 1 1 d . . . . .
H39A H 0.166969 0.722312 0.410633 0.038 Uiso 1 1 calc R U . . .
H39B H 0.202431 0.698698 0.522088 0.038 Uiso 1 1 calc R U . . .
C25B C 0.1405(2) 1.0038(2) 0.5499(6) 0.0306(13) Uani 1 1 d . . . . .
H25B H 0.121303 0.986356 0.614066 0.037 Uiso 1 1 calc R U . . .
C26B C 0.1136(2) 1.0371(2) 0.4675(6) 0.0299(13) Uani 1 1 d . . . . .
H26B H 0.076288 1.042244 0.476906 0.036 Uiso 1 1 calc R U . . .
C40 C 0.1208(3) 0.6933(2) 0.5582(6) 0.0347(14) Uani 1 1 d . . . . .
H40A H 0.088381 0.687913 0.507801 0.052 Uiso 1 1 calc R U . . .
H40B H 0.118408 0.726153 0.602160 0.052 Uiso 1 1 calc R U . . .
H40C H 0.124249 0.665745 0.620534 0.052 Uiso 1 1 calc R U . . .
C39B C 0.4966(2) 1.0343(2) 0.3716(6) 0.0276(12) Uani 1 1 d . . . . .
H39C H 0.524617 1.038276 0.311771 0.033 Uiso 1 1 calc R U . . .
C34B C 0.3384(2) 1.1403(2) 0.1668(6) 0.0302(13) Uani 1 1 d . . . . .
H34A H 0.360634 1.137427 0.090804 0.045 Uiso 1 1 calc R U . . .
H34B H 0.323888 1.174997 0.172631 0.045 Uiso 1 1 calc R U . . .
H34C H 0.308920 1.115741 0.161804 0.045 Uiso 1 1 calc R U . . .
C38B C 0.4967(2) 1.0632(2) 0.4861(6) 0.0295(13) Uani 1 1 d . . . . .
H38D H 0.525513 1.085639 0.503784 0.035 Uiso 1 1 calc R U . . .
C021 C 0.1413(2) 0.9067(2) 0.2547(6) 0.0326(14) Uani 1 1 d . . . . .
H021 H 0.122676 0.921429 0.185399 0.039 Uiso 1 1 calc R U . . .
C32B C 0.3898(3) 1.1948(2) 0.5549(6) 0.0361(14) Uani 1 1 d . . . . .
H32A H 0.423076 1.193780 0.506089 0.054 Uiso 1 1 calc R U . . .
H32B H 0.389770 1.167104 0.617227 0.054 Uiso 1 1 calc R U . . .
H32C H 0.387058 1.227710 0.598787 0.054 Uiso 1 1 calc R U . . .
C17B C 0.4394(3) 0.8448(2) 0.2794(6) 0.0345(14) Uani 1 1 d . . . . .
H17B H 0.412975 0.841201 0.215714 0.041 Uiso 1 1 calc R U . . .
C21B C 0.1153(2) 0.8707(2) 0.3323(7) 0.0380(15) Uani 1 1 d . . . . .
H21B H 0.079575 0.860640 0.315612 0.046 Uiso 1 1 calc R U . . .
C13B C 0.4695(2) 0.8806(2) 0.4805(6) 0.0324(13) Uani 1 1 d . . . . .
H13B H 0.463987 0.901619 0.552587 0.039 Uiso 1 1 calc R U . . .
C19B C 0.1969(2) 0.8644(2) 0.4610(6) 0.0299(13) Uani 1 1 d . . . . .
H19B H 0.215149 0.849930 0.531219 0.036 Uiso 1 1 calc R U . . .
C16B C 0.4894(3) 0.8189(2) 0.2669(8) 0.046(2) Uani 1 1 d . . . . .
H16B H 0.496005 0.798475 0.194285 0.055 Uiso 1 1 calc R U . . .
C15B C 0.5281(3) 0.8233(2) 0.3593(8) 0.047(2) Uani 1 1 d . . . . .
H15B H 0.561163 0.805853 0.350699 0.056 Uiso 1 1 calc R U . . .
C20B C 0.1437(3) 0.8500(2) 0.4352(7) 0.0384(16) Uani 1 1 d . . . . .
H20B H 0.126572 0.825859 0.488640 0.046 Uiso 1 1 calc R U . . .
C38 C 0.1019(3) 0.6311(3) 0.2452(7) 0.0502(18) Uani 1 1 d . . . . .
H38A H 0.091734 0.630931 0.155645 0.075 Uiso 1 1 calc R U . . .
H38B H 0.080719 0.656746 0.290477 0.075 Uiso 1 1 calc R U . . .
H38C H 0.095223 0.597324 0.281928 0.075 Uiso 1 1 calc R U . . .
C6B C 0.3167(2) 0.8191(2) 0.3795(6) 0.0348(15) Uani 1 1 d . . . . .
C14B C 0.5183(3) 0.8540(2) 0.4668(7) 0.0433(17) Uani 1 1 d . . . . .
H14B H 0.544806 0.856755 0.530670 0.052 Uiso 1 1 calc R U . . .
C37 C 0.1603(3) 0.6439(3) 0.2570(6) 0.0422(16) Uani 1 1 d . . . . .
H37A H 0.167286 0.677672 0.218485 0.051 Uiso 1 1 calc R U . . .
H37B H 0.181788 0.618092 0.211052 0.051 Uiso 1 1 calc R U . . .
C11B C 0.2814(3) 0.7968(3) 0.2879(8) 0.053(2) Uani 1 1 d . . . . .
H11B H 0.261260 0.817992 0.232762 0.064 Uiso 1 1 calc R U . . .
C10B C 0.2767(4) 0.7426(3) 0.2799(12) 0.091(3) Uani 1 1 d . U . . .
H10B H 0.252789 0.727783 0.220609 0.109 Uiso 1 1 calc R U . . .
C7B C 0.3473(3) 0.7862(3) 0.4586(9) 0.057(2) Uani 1 1 d . . . . .
H7B H 0.371284 0.800452 0.518465 0.069 Uiso 1 1 calc R U . . .
C9B C 0.3071(4) 0.7112(3) 0.3590(12) 0.091(3) Uani 1 1 d . U . . .
H9B H 0.303981 0.675211 0.351945 0.109 Uiso 1 1 calc R U . . .
C8B C 0.3424(4) 0.7323(3) 0.4494(12) 0.091(3) Uani 1 1 d . U . . .
H8B H 0.362610 0.710675 0.503390 0.110 Uiso 1 1 calc R U . . .
C1S C 0.5028(3) 0.7440(4) 0.6739(12) 0.091(4) Uani 1 1 d . . . . .
H1SA H 0.490311 0.709603 0.648648 0.109 Uiso 1 1 calc R U . . .
H1SB H 0.487570 0.769113 0.613857 0.109 Uiso 1 1 calc R U . . .

loop_
_atom_site_aniso_label
_atom_site_aniso_U_11
_atom_site_aniso_U_22
_atom_site_aniso_U_33
_atom_site_aniso_U_23
_atom_site_aniso_U_13
_atom_site_aniso_U_12
Cl2 0.0704(13) 0.0345(8) 0.0683(13) -0.0014(9) 0.0075(11) -0.0001(8)
Cl1 0.136(3) 0.0713(16) 0.219(5) -0.051(2) 0.106(3) -0.0209(17)
O1 0.0216(18) 0.0156(15) 0.0173(18) 0.0014(14) -0.0035(14) 0.0025(13)
O3B 0.0219(18) 0.0164(16) 0.0212(19) -0.0006(15) 0.0029(15) -0.0008(14)
O2B 0.029(2) 0.0251(18) 0.0173(18) 0.0002(15) 0.0037(16) 0.0001(15)
O2 0.032(2) 0.0272(19) 0.0164(19) -0.0015(15) -0.0015(16) 0.0036(16)
N1B 0.030(2) 0.0177(19) 0.012(2) 0.0010(17) 0.0030(18) -0.0022(17)
N1 0.054(3) 0.017(2) 0.018(2) 0.0001(18) -0.010(2) 0.004(2)
C6 0.015(2) 0.015(2) 0.019(2) -0.0011(19) -0.0035(19) 0.0025(18)
C25 0.017(2) 0.019(2) 0.017(2) -0.0010(19) -0.002(2) 0.0012(19)
C2 0.017(2) 0.022(2) 0.014(2) 0.000(2) -0.002(2) -0.0008(19)
C30B 0.019(3) 0.019(2) 0.018(3) 0.003(2) 0.000(2) 0.0028(19)
C1 0.018(2) 0.019(2) 0.010(2) 0.0011(19) -0.0021(19) -0.0001(19)
C3 0.019(2) 0.018(2) 0.012(2) 0.0012(19) 0.000(2) 0.0013(19)
C23B 0.020(3) 0.021(2) 0.014(2) 0.0007(19) -0.002(2) 0.002(2)
C26 0.020(3) 0.017(2) 0.017(3) 0.0027(19) -0.002(2) -0.0008(19)
C4 0.022(3) 0.018(2) 0.013(2) 0.0018(19) 0.001(2) 0.0012(19)
C00I 0.015(2) 0.023(2) 0.017(3) 0.002(2) 0.001(2) -0.003(2)
C5 0.019(2) 0.021(2) 0.017(2) 0.001(2) -0.001(2) 0.001(2)
C35B 0.019(3) 0.018(2) 0.016(2) -0.0019(19) -0.0006(19) 0.0024(19)
C18 0.021(3) 0.021(2) 0.011(2) 0.0006(19) 0.000(2) 0.0032(19)
C19 0.020(2) 0.022(2) 0.008(2) -0.0035(18) 0.0003(18) -0.0003(19)
C31 0.018(2) 0.016(2) 0.018(2) 0.0011(19) -0.0034(19) 0.0030(18)
C36 0.019(3) 0.021(2) 0.022(3) 0.002(2) 0.001(2) 0.001(2)
C28 0.013(2) 0.026(3) 0.031(3) -0.008(2) 0.006(2) 0.002(2)
C12 0.021(2) 0.014(2) 0.013(2) 0.0051(18) 0.0015(19) -0.0013(18)
C4B 0.022(3) 0.019(2) 0.016(2) -0.001(2) 0.003(2) 0.003(2)
C27 0.021(3) 0.022(2) 0.021(3) -0.002(2) 0.003(2) -0.004(2)
C34 0.035(3) 0.022(3) 0.033(3) -0.002(2) -0.008(3) 0.008(2)
C20 0.028(3) 0.021(2) 0.015(3) -0.001(2) 0.003(2) -0.002(2)
C21 0.028(3) 0.024(2) 0.026(3) -0.005(2) 0.007(2) -0.006(2)
C24 0.025(3) 0.025(2) 0.012(2) 0.000(2) 0.000(2) 0.002(2)
C13 0.018(2) 0.019(2) 0.024(3) -0.001(2) 0.001(2) 0.003(2)
C29 0.025(3) 0.024(2) 0.015(2) -0.001(2) -0.005(2) 0.005(2)
C29B 0.023(3) 0.021(2) 0.013(2) 0.0015(19) -0.002(2) -0.004(2)
C17 0.019(3) 0.021(2) 0.021(3) -0.001(2) 0.000(2) -0.002(2)
C12B 0.030(3) 0.015(2) 0.031(3) 0.004(2) 0.007(2) 0.004(2)
C1B 0.027(3) 0.021(2) 0.019(3) 0.002(2) 0.003(2) -0.002(2)
C3B 0.022(3) 0.023(2) 0.013(2) 0.003(2) -0.003(2) 0.000(2)
C30 0.022(3) 0.023(2) 0.018(3) -0.001(2) 0.002(2) 0.000(2)
C16 0.027(3) 0.019(2) 0.022(3) 0.000(2) 0.004(2) 0.000(2)
C40B 0.022(3) 0.024(2) 0.024(3) -0.004(2) 0.000(2) 0.004(2)
C8 0.032(3) 0.022(3) 0.033(3) -0.006(2) -0.010(3) 0.001(2)
C27B 0.025(3) 0.026(3) 0.032(3) -0.011(2) -0.011(2) 0.005(2)
C33 0.028(3) 0.022(2) 0.031(3) 0.009(2) -0.007(2) -0.001(2)
C36B 0.022(3) 0.018(2) 0.026(3) -0.002(2) 0.001(2) 0.000(2)
C14 0.015(2) 0.028(3) 0.027(3) 0.003(2) -0.003(2) 0.002(2)
C11 0.020(3) 0.027(3) 0.021(3) -0.001(2) -0.002(2) -0.001(2)
C2B 0.030(3) 0.018(2) 0.014(2) 0.001(2) -0.003(2) -0.001(2)
C22 0.015(3) 0.034(3) 0.033(3) -0.010(3) 0.001(2) 0.001(2)
C7 0.024(3) 0.027(3) 0.018(3) -0.003(2) 0.000(2) 0.001(2)
C9 0.025(3) 0.020(2) 0.042(4) 0.004(2) -0.007(3) -0.004(2)
C28B 0.032(3) 0.020(2) 0.023(3) -0.002(2) -0.007(2) 0.000(2)
C31B 0.036(3) 0.021(3) 0.023(3) -0.001(2) 0.001(2) -0.003(2)
C24B 0.025(3) 0.030(3) 0.016(3) -0.001(2) 0.001(2) 0.000(2)
C32 0.025(3) 0.024(2) 0.021(3) 0.000(2) -0.002(2) 0.000(2)
C5B 0.024(3) 0.018(2) 0.020(3) 0.001(2) 0.000(2) 0.002(2)
C35 0.032(3) 0.025(3) 0.024(3) -0.004(2) -0.001(2) 0.006(2)
C22B 0.026(3) 0.029(3) 0.021(3) 0.000(2) 0.001(2) -0.008(2)
C18B 0.024(3) 0.022(2) 0.019(3) 0.000(2) 0.003(2) -0.003(2)
C23 0.024(3) 0.036(3) 0.024(3) 0.000(2) -0.006(2) 0.005(2)
C33B 0.029(3) 0.020(2) 0.023(3) 0.001(2) 0.006(2) -0.001(2)
C15 0.022(3) 0.021(2) 0.033(3) -0.001(2) 0.000(2) 0.004(2)
C37B 0.021(3) 0.031(3) 0.031(3) -0.002(2) -0.006(2) 0.002(2)
C10 0.019(3) 0.035(3) 0.036(3) 0.005(3) 0.007(2) -0.003(2)
C39 0.045(4) 0.020(3) 0.029(3) -0.003(2) 0.005(3) -0.003(2)
C25B 0.023(3) 0.039(3) 0.030(3) -0.002(3) 0.005(3) -0.005(3)
C26B 0.017(3) 0.032(3) 0.040(3) -0.016(3) -0.004(2) -0.001(2)
C40 0.041(4) 0.033(3) 0.031(3) 0.003(3) -0.001(3) -0.002(3)
C39B 0.017(3) 0.033(3) 0.033(3) 0.003(3) 0.004(2) -0.002(2)
C34B 0.037(3) 0.030(3) 0.023(3) 0.003(2) 0.003(3) 0.007(2)
C38B 0.021(3) 0.029(3) 0.039(3) 0.000(3) -0.004(2) -0.001(2)
C021 0.028(3) 0.034(3) 0.035(3) -0.005(3) -0.004(3) -0.003(3)
C32B 0.038(4) 0.034(3) 0.037(3) -0.011(3) -0.010(3) -0.004(3)
C17B 0.040(4) 0.019(3) 0.044(4) 0.001(3) 0.017(3) 0.003(2)
C21B 0.026(3) 0.034(3) 0.054(4) -0.004(3) 0.006(3) -0.009(3)
C13B 0.030(3) 0.029(3) 0.038(3) 0.007(3) 0.006(3) 0.003(2)
C19B 0.025(3) 0.031(3) 0.034(3) 0.011(3) 0.010(3) -0.001(2)
C16B 0.046(4) 0.020(3) 0.073(5) 0.002(3) 0.039(4) 0.004(3)
C15B 0.033(4) 0.028(3) 0.081(6) 0.021(3) 0.026(4) 0.012(3)
C20B 0.035(3) 0.030(3) 0.051(4) 0.008(3) 0.019(3) -0.003(3)
C38 0.061(5) 0.039(4) 0.050(5) -0.002(3) 0.003(4) 0.007(3)
C6B 0.036(3) 0.027(3) 0.041(4) -0.005(3) 0.026(3) -0.004(2)
C14B 0.025(3) 0.042(4) 0.063(5) 0.021(3) 0.000(3) 0.011(3)
C37 0.061(5) 0.032(3) 0.033(4) 0.003(3) -0.010(3) 0.003(3)
C11B 0.062(5) 0.043(4) 0.054(4) -0.028(3) 0.037(4) -0.024(3)
C10B 0.086(5) 0.034(3) 0.152(7) -0.024(3) 0.091(5) -0.020(3)
C7B 0.052(4) 0.030(3) 0.090(6) 0.022(4) 0.046(4) 0.012(3)
C9B 0.088(4) 0.031(3) 0.155(7) -0.018(3) 0.092(5) -0.014(2)
C8B 0.087(5) 0.031(3) 0.156(7) -0.011(3) 0.091(5) -0.008(3)
C1S 0.076(7) 0.123(9) 0.074(7) 0.035(6) 0.008(5) -0.043(6)

loop_
_atom_type_symbol
_atom_type_description
_atom_type_scat_dispersion_real
_atom_type_scat_dispersion_imag
_atom_type_scat_source
C C 0.0033 0.0016 'International Tables Vol C Tables 4.2.6.8 and 6.1.1.4'
H H 0.0000 0.0000 'International Tables Vol C Tables 4.2.6.8 and 6.1.1.4'
Cl Cl 0.1484 0.1585 'International Tables Vol C Tables 4.2.6.8 and 6.1.1.4'
N N 0.0061 0.0033 'International Tables Vol C Tables 4.2.6.8 and 6.1.1.4'
O O 0.0106 0.0060 'International Tables Vol C Tables 4.2.6.8 and 6.1.1.4'

loop_
_geom_angle_atom_site_label_1
_geom_angle_atom_site_label_2
_geom_angle_atom_site_label_3
_geom_angle
_geom_angle_site_symmetry_1
_geom_angle_site_symmetry_3
_geom_angle_publ_flag
C18 O1 C00I 119.0(4) . . ?
C29B O3B C30B 120.1(4) . . ?
C30B N1B C31B 118.3(4) . . ?
C30B N1B C33B 123.4(4) . . ?
C33B N1B C31B 118.2(4) . . ?
C00I N1 C39 117.2(5) . . ?
C00I N1 C37 123.5(5) . . ?
C39 N1 C37 119.3(5) . . ?
C11 C6 C1 123.2(4) . . ?
C11 C6 C7 117.4(5) . . ?
C7 C6 C1 119.4(4) . . ?
C26 C25 C4 121.2(4) . . ?
C26 C25 C30 118.0(4) . . ?
C30 C25 C4 120.4(4) . . ?
C1 C2 C3 107.5(4) . . ?
C1 C2 C12 124.5(4) . . ?
C3 C2 C12 127.7(4) . . ?
O2B C30B O3B 123.1(4) . . ?
O2B C30B N1B 127.1(5) . . ?
N1B C30B O3B 109.8(4) . . ?
C2 C1 C6 127.3(4) . . ?
C2 C1 C5 109.5(4) . . ?
C5 C1 C6 123.1(4) . . ?
C4 C3 C2 106.9(4) . . ?
C18 C3 C2 126.7(4) . . ?
C18 C3 C4 126.1(4) . . ?
C28B C23B C29B 119.3(5) . . ?
C28B C23B C24B 120.0(5) . . ?
C24B C23B C29B 120.7(4) . . ?
C27 C26 C25 121.1(5) . . ?
C3 C4 C25 129.4(4) . . ?
C5 C4 C25 122.8(4) . . ?
C5 C4 C3 107.4(4) . . ?
O2 C00I O1 122.8(5) . . ?
O2 C00I N1 127.2(5) . . ?
N1 C00I O1 110.0(4) . . ?
C1 C5 C31 125.3(4) . . ?
C4 C5 C1 108.7(4) . . ?
C4 C5 C31 126.0(4) . . ?
C40B C35B C4B 121.0(4) . . ?
C36B C35B C4B 120.5(5) . . ?
C36B C35B C40B 118.4(5) . . ?
O1 C18 C19 116.0(4) . . ?
C3 C18 O1 117.2(4) . . ?
C3 C18 C19 126.4(4) . . ?
C20 C19 C18 120.4(4) . . ?
C24 C19 C18 120.5(4) . . ?
C24 C19 C20 119.0(5) . . ?
C36 C31 C5 121.5(4) . . ?
C36 C31 C32 118.4(4) . . ?
C32 C31 C5 120.2(4) . . ?
C35 C36 C31 120.9(5) . . ?
C27 C28 C29 119.6(5) . . ?
C13 C12 C2 120.8(4) . . ?
C13 C12 C17 117.6(5) . . ?
C17 C12 C2 121.5(4) . . ?
C3B C4B C35B 128.0(4) . . ?
C5B C4B C35B 124.6(4) . . ?
C5B C4B C3B 107.0(4) . . ?
C26 C27 C28 120.0(5) . . ?
C33 C34 C35 120.0(5) . . ?
C21 C20 C19 119.8(5) . . ?
C20 C21 C22 120.8(5) . . ?
C23 C24 C19 120.3(5) . . ?
C14 C13 C12 121.6(5) . . ?
C30 C29 C28 120.2(5) . . ?
O3B C29B C23B 116.8(4) . . ?
C3B C29B O3B 116.0(4) . . ?
C3B C29B C23B 126.9(5) . . ?
C16 C17 C12 120.7(5) . . ?
C17B C12B C5B 119.0(5) . . ?
C13B C12B C5B 123.1(5) . . ?
C13B C12B C17B 117.9(5) . . ?
C2B C1B C5B 109.2(4) . . ?
C2B C1B C6B 127.3(5) . . ?
C5B C1B C6B 123.4(5) . . ?
C4B C3B C2B 107.0(4) . . ?
C29B C3B C4B 125.1(5) . . ?
C29B C3B C2B 127.6(5) . . ?
C29 C30 C25 121.1(5) . . ?
C15 C16 C17 121.0(5) . . ?
C39B C40B C35B 121.1(5) . . ?
C9 C8 C7 120.2(5) . . ?
C28B C27B C26B 120.2(5) . . ?
C32 C33 C34 120.5(5) . . ?
C35B C36B C37B 120.9(5) . . ?
C13 C14 C15 120.0(5) . . ?
C6 C11 C10 121.3(5) . . ?
C1B C2B C3B 107.4(4) . . ?
C1B C2B C18B 124.3(4) . . ?
C18B C2B C3B 127.8(4) . . ?
C23 C22 C21 119.3(5) . . ?
C8 C7 C6 121.4(5) . . ?
C8 C9 C10 119.6(5) . . ?
C27B C28B C23B 119.2(5) . . ?
N1B C31B C32B 111.8(5) . . ?
C25B C24B C23B 119.8(5) . . ?
C33 C32 C31 120.8(5) . . ?
C4B C5B C12B 126.6(5) . . ?
C4B C5B C1B 109.3(4) . . ?
C1B C5B C12B 124.1(4) . . ?
C36 C35 C34 119.3(5) . . ?
C021 C22B C18B 120.8(5) . . ?
C22B C18B C2B 120.7(5) . . ?
C19B C18B C2B 120.8(5) . . ?
C19B C18B C22B 118.2(5) . . ?
C24 C23 C22 120.8(5) . . ?
N1B C33B C34B 112.0(4) . . ?
C16 C15 C14 119.1(5) . . ?
C38B C37B C36B 119.7(5) . . ?
C11 C10 C9 120.0(5) . . ?
N1 C39 C40 113.8(5) . . ?
C26B C25B C24B 120.2(6) . . ?
C25B C26B C27B 120.5(5) . . ?
C40B C39B C38B 119.4(5) . . ?
C37B C38B C39B 120.5(5) . . ?
C22B C021 C21B 121.0(6) . . ?
C16B C17B C12B 120.3(7) . . ?
C20B C21B C021 118.3(6) . . ?
C12B C13B C14B 120.7(6) . . ?
C20B C19B C18B 120.2(6) . . ?
C15B C16B C17B 120.6(7) . . ?
C16B C15B C14B 119.6(6) . . ?
C21B C20B C19B 121.5(5) . . ?
C11B C6B C1B 121.2(6) . . ?
C7B C6B C1B 120.2(6) . . ?
C7B C6B C11B 118.6(6) . . ?
C15B C14B C13B 120.9(7) . . ?
C38 C37 N1 110.1(6) . . ?
C10B C11B C6B 119.7(9) . . ?
C9B C10B C11B 120.3(11) . . ?
C8B C7B C6B 121.1(9) . . ?
C10B C9B C8B 121.0(8) . . ?
C9B C8B C7B 119.2(11) . . ?
Cl2 C1S Cl1 111.0(7) . . ?

loop_
_geom_bond_atom_site_label_1
_geom_bond_atom_site_label_2
_geom_bond_distance
_geom_bond_site_symmetry_2
_geom_bond_publ_flag
Cl2 C1S 1.717(9) . ?
Cl1 C1S 1.764(13) . ?
O1 C00I 1.391(6) . ?
O1 C18 1.382(6) . ?
O3B C30B 1.383(6) . ?
O3B C29B 1.377(6) . ?
O2B C30B 1.218(6) . ?
O2 C00I 1.196(6) . ?
N1B C30B 1.337(6) . ?
N1B C31B 1.473(6) . ?
N1B C33B 1.470(7) . ?
N1 C00I 1.331(6) . ?
N1 C39 1.477(7) . ?
N1 C37 1.484(8) . ?
C6 C1 1.483(6) . ?
C6 C11 1.386(7) . ?
C6 C7 1.406(7) . ?
C25 C26 1.392(7) . ?
C25 C4 1.489(7) . ?
C25 C30 1.408(7) . ?
C2 C1 1.362(6) . ?
C2 C3 1.470(6) . ?
C2 C12 1.486(7) . ?
C1 C5 1.461(7) . ?
C3 C4 1.465(6) . ?
C3 C18 1.364(7) . ?
C23B C29B 1.473(7) . ?
C23B C28B 1.397(7) . ?
C23B C24B 1.397(7) . ?
C26 C27 1.383(7) . ?
C4 C5 1.379(7) . ?
C5 C31 1.489(7) . ?
C35B C4B 1.475(7) . ?
C35B C40B 1.403(7) . ?
C35B C36B 1.385(7) . ?
C18 C19 1.459(7) . ?
C19 C20 1.403(7) . ?
C19 C24 1.401(7) . ?
C31 C36 1.397(7) . ?
C31 C32 1.398(7) . ?
C36 C35 1.387(7) . ?
C28 C27 1.387(7) . ?
C28 C29 1.395(7) . ?
C12 C13 1.403(7) . ?
C12 C17 1.404(7) . ?
C4B C3B 1.474(7) . ?
C4B C5B 1.368(7) . ?
C34 C33 1.382(8) . ?
C34 C35 1.393(8) . ?
C20 C21 1.377(7) . ?
C21 C22 1.395(8) . ?
C24 C23 1.375(7) . ?
C13 C14 1.382(7) . ?
C29 C30 1.369(7) . ?
C29B C3B 1.365(7) . ?
C17 C16 1.391(7) . ?
C12B C5B 1.481(7) . ?
C12B C17B 1.410(8) . ?
C12B C13B 1.381(8) . ?
C1B C2B 1.355(7) . ?
C1B C5B 1.479(7) . ?
C1B C6B 1.480(7) . ?
C3B C2B 1.483(7) . ?
C16 C15 1.379(8) . ?
C40B C39B 1.386(7) . ?
C8 C7 1.381(8) . ?
C8 C9 1.376(8) . ?
C27B C28B 1.384(8) . ?
C27B C26B 1.385(8) . ?
C33 C32 1.368(7) . ?
C36B C37B 1.407(7) . ?
C14 C15 1.402(8) . ?
C11 C10 1.389(7) . ?
C2B C18B 1.483(7) . ?
C22 C23 1.380(8) . ?
C9 C10 1.389(8) . ?
C31B C32B 1.509(8) . ?
C24B C25B 1.376(8) . ?
C22B C18B 1.393(8) . ?
C22B C021 1.379(8) . ?
C18B C19B 1.391(7) . ?
C33B C34B 1.494(8) . ?
C37B C38B 1.373(8) . ?
C39 C40 1.512(9) . ?
C25B C26B 1.375(9) . ?
C39B C38B 1.398(8) . ?
C021 C21B 1.381(8) . ?
C17B C16B 1.399(8) . ?
C21B C20B 1.378(9) . ?
C13B C14B 1.384(8) . ?
C19B C20B 1.383(9) . ?
C16B C15B 1.353(11) . ?
C15B C14B 1.383(11) . ?
C38 C37 1.474(10) . ?
C6B C11B 1.406(10) . ?
C6B C7B 1.395(10) . ?
C11B C10B 1.397(9) . ?
C10B C9B 1.369(16) . ?
C7B C8B 1.390(10) . ?
C9B C8B 1.384(17) . ?
